data_1529690
loop_
_publ_author_name
'Bronger, W.'
'Spangenberg, M.'

_publ_section_title
;
 Na2 Re3 S6 und K2 Re3 S6, zwei Thiorhenate mit (Re6 S8) - Clustern
;
_journal_name_full 'Journal of the Less-Common Metals'
_journal_page_first 73
_journal_page_last 79
_journal_volume 76
_journal_year 1980
_chemical_formula_sum 'Na2 Re3 S6'
_chemical_name_systematic 'Na2 (Re3 S6)'
_space_group_IT_number 15
_symmetry_space_group_name_Hall '-C 2yc'
_symmetry_space_group_name_H-M 'C 1 2/c 1'
_cell_angle_alpha 90
_cell_angle_beta 92.41
_cell_angle_gamma 90
_cell_formula_units_Z 8
_cell_length_a 15.83
_cell_length_b 9.582
_cell_length_c 11.472
_cell_volume 1738.569
_citation_journal_id_ASTM JCOMAH
_cod_data_source_file Bronger_JCOMAH_1980_590.cif
_cod_data_source_block Na2Re3S6
_cod_database_code 1529690

loop_
_symmetry_equiv_pos_as_xyz
x,y,z
-x,y,-z+1/2
-x,-y,-z
x,-y,z-1/2
x+1/2,y+1/2,z
-x+1/2,y+1/2,-z+1/2
-x+1/2,-y+1/2,-z
x+1/2,-y+1/2,z-1/2

loop_
_atom_site_label
_atom_site_type_symbol
_atom_site_fract_x
_atom_site_fract_y
_atom_site_fract_z
_atom_site_occupancy
_atom_site_U_iso_or_equiv
Re3 Re+3 0.2028 0.3969 0.4149 1 0.0
Re1 Re+3 0.1554 0.1455 0.4676 1 0.0
Na1 Na+1 0 0.425 0.25 1 0.0
S5 S-1 0.0293 0.992 0.9199 1 0.0
Re2 Re+3 0.2972 0.1822 0.3666 1 0.0
S4 S-2 0.4256 0.151 0.4862 1 0.0
Na2 Na+1 0 0.789 0.25 1 0.0
S6 S-2 0.3648 0.097 0.1907 1 0.0
S2 S-2 0.2501 0.455 0.0752 1 0.0
S3 S-2 0.3387 0.271 0.7309 1 0.0
Na3 Na+1 0.378 0.271 0.989 1 0.0
S1 S-2 0.1617 0.081 0.6672 1 0.0
